data_7210054
loop_
_publ_author_name
'Liu, Bin'
'Jia, Yan-Yan'
'Jin, Jin'
'Liu, Xue-Mei'
'Xue, Gang-Lin'

_publ_section_title
;
 Layer structural bimetallic metamagnets obtained from the aggregation of
 Ru2(CO3)43&#x2212; and Co2+ in existence of halogen
;
_journal_issue 21
_journal_name_full CrystEngComm
_journal_page_first 4280
_journal_paper_doi 10.1039/c3ce00071k
_journal_volume 15
_journal_year 2013
_chemical_formula_moiety '2(C4 H17 Cl1 Co2 O21 Ru2), 15(H2 O)'
_chemical_formula_sum 'C8 H64 Cl2 Co4 O57 Ru4'
_chemical_formula_weight 1783.49
_chemical_name_systematic
;
?
;
_space_group_IT_number 2
_symmetry_cell_setting monoclinic
_symmetry_space_group_name_Hall '-P 1'
_symmetry_space_group_name_H-M 'P -1'
_atom_sites_solution_hydrogens geom
_atom_sites_solution_primary direct
_atom_sites_solution_secondary difmap
_audit_creation_method SHELXL-97
_cell_angle_alpha 94.62(3)
_cell_angle_beta 97.63(3)
_cell_angle_gamma 104.75(3)
_cell_formula_units_Z 1
_cell_length_a 8.9442(18)
_cell_length_b 9.2624(19)
_cell_length_c 16.481(3)
_cell_measurement_temperature 293(2)
_cell_volume 1299.3(5)
_computing_structure_refinement 'SHELXL-97 (Sheldrick, 1997)'
_computing_structure_solution 'SHELXS-97 (Sheldrick, 1990)'
_diffrn_ambient_temperature 293(2)
_diffrn_measured_fraction_theta_full 0.998
_diffrn_measured_fraction_theta_max 0.998
_diffrn_measurement_device_type 'CCD area detector'
_diffrn_measurement_method 'phi and omega scans'
_diffrn_radiation_monochromator graphite
_diffrn_radiation_source 'fine-focus sealed tube'
_diffrn_radiation_type MoK\a
_diffrn_radiation_wavelength 0.71073
_diffrn_reflns_av_R_equivalents 0.0585
_diffrn_reflns_av_sigmaI/netI 0.0679
_diffrn_reflns_limit_h_max 10
_diffrn_reflns_limit_h_min -10
_diffrn_reflns_limit_k_max 11
_diffrn_reflns_limit_k_min -11
_diffrn_reflns_limit_l_max 19
_diffrn_reflns_limit_l_min -19
_diffrn_reflns_number 11110
_diffrn_reflns_theta_full 25.05
_diffrn_reflns_theta_max 25.05
_diffrn_reflns_theta_min 3.05
_exptl_absorpt_coefficient_mu 2.612
_exptl_absorpt_correction_T_max 0.6953
_exptl_absorpt_correction_T_min 0.6231
_exptl_absorpt_correction_type multi-scan
_exptl_absorpt_process_details sadab
_exptl_crystal_colour brown
_exptl_crystal_density_diffrn 2.279
_exptl_crystal_density_method 'not measured'
_exptl_crystal_description block
_exptl_crystal_F_000 886
_exptl_crystal_size_max 0.20
_exptl_crystal_size_mid 0.15
_exptl_crystal_size_min 0.15
_refine_diff_density_max 3.458
_refine_diff_density_min -1.268
_refine_diff_density_rms 0.211
_refine_ls_extinction_method none
_refine_ls_goodness_of_fit_ref 1.119
_refine_ls_hydrogen_treatment constr
_refine_ls_matrix_type full
_refine_ls_number_parameters 343
_refine_ls_number_reflns 4594
_refine_ls_number_restraints 0
_refine_ls_restrained_S_all 1.119
_refine_ls_R_factor_all 0.0773
_refine_ls_R_factor_gt 0.0691
_refine_ls_shift/su_max 0.000
_refine_ls_shift/su_mean 0.000
_refine_ls_structure_factor_coef Fsqd
_refine_ls_weighting_details 'calc w=1/[\s^2^(Fo^2^)+(0.0751P)^2^+14.0241P] where P=(Fo^2^+2Fc^2^)/3'
_refine_ls_weighting_scheme calc
_refine_ls_wR_factor_gt 0.1807
_refine_ls_wR_factor_ref 0.1866
_reflns_number_gt 3939
_reflns_number_total 4594
_reflns_threshold_expression >2sigma(I)
_cod_data_source_file c3ce00071k.txt
_cod_data_source_block coru
_cod_depositor_comments
;
The following automatic conversions were performed:

'_symmetry_cell_setting' value 'Monoclinic' changed to 'monoclinic'
according to /home/saulius/struct/CIF-dictionaries/cif_core.dic
dictionary named 'cif_core.dic' version 2.4.2 from 2011-04-26.

Automatic conversion script
Id: cif_fix_values 1891 2012-01-12 08:04:46Z andrius 
;
_cod_original_sg_symbol_Hall -P1
_cod_original_sg_symbol_H-M P-1
_cod_database_code 7210054

loop_
_symmetry_equiv_pos_as_xyz
'x, y, z'
'-x, -y, -z'

loop_
_atom_site_label
_atom_site_type_symbol
_atom_site_fract_x
_atom_site_fract_y
_atom_site_fract_z
_atom_site_U_iso_or_equiv
_atom_site_adp_type
_atom_site_occupancy
_atom_site_symmetry_multiplicity
_atom_site_calc_flag
_atom_site_refinement_flags
Ru1 Ru 0.73784(8) 0.31810(7) 0.19203(4) 0.0185(2) Uani 1 1 d .
Ru2 Ru 0.79859(8) 0.21029(8) 0.30558(4) 0.0189(2) Uani 1 1 d .
Co1 Co 0.5000 0.5000 0.5000 0.0261(4) Uani 1 2 d S
Co2 Co 0.27319(14) -0.24264(13) 0.24531(7) 0.0239(3) Uani 1 1 d .
Co3 Co 1.0000 0.0000 0.0000 0.0283(4) Uani 1 2 d S
Cl1 Cl 0.6714(4) 0.4439(4) 0.0640(2) 0.0568(8) Uani 1 1 d .
C1 C 0.6204(9) 0.4219(9) 0.3365(5) 0.0191(18) Uani 1 1 d .
C2 C 0.5035(10) 0.0444(9) 0.2066(6) 0.0242(19) Uani 1 1 d .
C3 C 0.9111(11) 0.0980(10) 0.1634(5) 0.025(2) Uani 1 1 d .
C4 C 1.0359(10) 0.4802(10) 0.2901(5) 0.0229(19) Uani 1 1 d .
O1 O 0.6284(7) 0.4408(7) 0.2600(4) 0.0249(14) Uani 1 1 d .
O2 O 0.6862(7) 0.3281(7) 0.3710(4) 0.0234(13) Uani 1 1 d .
O3 O 0.5476(8) 0.4963(7) 0.3762(4) 0.0310(15) Uani 1 1 d .
O4 O 0.5352(7) 0.1538(7) 0.1612(4) 0.0261(14) Uani 1 1 d .
O5 O 0.5988(7) 0.0433(7) 0.2722(4) 0.0261(14) Uani 1 1 d .
O6 O 0.3759(7) -0.0597(7) 0.1849(4) 0.0307(15) Uani 1 1 d .
O7 O 0.8462(8) 0.1912(7) 0.1273(4) 0.0269(14) Uani 1 1 d .
O8 O 0.9135(8) 0.0908(7) 0.2410(4) 0.0294(15) Uani 1 1 d .
O9 O 0.9777(8) 0.0165(8) 0.1233(4) 0.0330(16) Uani 1 1 d .
O10 O 0.9408(7) 0.4829(7) 0.2238(4) 0.0244(14) Uani 1 1 d .
O11 O 1.0004(7) 0.3769(7) 0.3376(4) 0.0276(14) Uani 1 1 d .
O12 O 1.1649(7) 0.5817(7) 0.3099(4) 0.0285(15) Uani 1 1 d .
O13 O 0.8651(9) 0.0989(8) 0.4253(4) 0.0389(17) Uani 1 1 d .
O14 O 0.3357(9) 0.6149(9) 0.4631(4) 0.0409(18) Uani 1 1 d .
H14A H 0.2919 0.6343 0.5038 0.061 Uiso 1 1 d R
H14C H 0.2671 0.5603 0.4246 0.061 Uiso 1 1 d R
O15 O 0.3269(9) 0.2978(8) 0.4693(5) 0.0454(19) Uani 1 1 d .
H15A H 0.2866 0.2730 0.5117 0.068 Uiso 1 1 d R
H15B H 0.2564 0.3082 0.4320 0.068 Uiso 1 1 d R
H15C H 0.3668 0.2297 0.4516 0.068 Uiso 1 1 d R
O16 O 0.2591(10) -0.0941(8) 0.3445(5) 0.0470(19) Uani 1 1 d .
H16A H 0.2181 -0.1440 0.3808 0.070 Uiso 1 1 d R
H16B H 0.3506 -0.0410 0.3652 0.070 Uiso 1 1 d R
O17 O 0.0636(8) -0.2296(9) 0.1795(5) 0.048(2) Uani 1 1 d .
H17A H -0.0113 -0.2972 0.1917 0.071 Uiso 1 1 d R
H17B H 0.0502 -0.1435 0.1923 0.071 Uiso 1 1 d R
O18 O 0.2918(11) -0.3853(9) 0.1448(5) 0.056(2) Uani 1 1 d .
H18A H 0.2550 -0.4761 0.1530 0.083 Uiso 1 1 d R
H18B H 0.2399 -0.3675 0.1015 0.083 Uiso 1 1 d R
O19 O 0.4861(8) -0.2644(8) 0.3056(4) 0.0351(16) Uani 1 1 d .
H19A H 0.4682 -0.3365 0.3348 0.053 Uiso 1 1 d R
H19C H 0.5339 -0.1833 0.3364 0.053 Uiso 1 1 d R
O20 O 1.2188(8) -0.0514(9) 0.0316(4) 0.0401(18) Uani 1 1 d .
H20A H 1.2030 -0.1459 0.0314 0.060 Uiso 1 1 d R
H20C H 1.2618 -0.0077 0.0795 0.060 Uiso 1 1 d R
O21 O 1.1202(9) 0.2293(8) 0.0132(5) 0.0433(18) Uani 1 1 d .
H21A H 1.0548 0.2804 0.0027 0.065 Uiso 1 1 d R
H21C H 1.1854 0.2435 -0.0204 0.065 Uiso 1 1 d R
O28 O 0.2404(9) 0.1862(9) 0.3081(5) 0.047(2) Uani 1 1 d .
H28B H 0.1865 0.2624 0.2996 0.070 Uiso 1 1 d R
H28C H 0.1969 0.1026 0.2659 0.070 Uiso 1 1 d R
O23 O 0.3006(9) 0.3262(9) 0.1673(5) 0.053(2) Uani 1 1 d .
H23D H 0.3857 0.3519 0.2126 0.064 Uiso 1 1 d R
H23C H 0.3191 0.2549 0.1269 0.080 Uiso 1 1 d R
O24 O 0.5947(11) 0.9344(10) 0.4594(5) 0.062(2) Uani 1 1 d .
H24B H 0.6982 0.9970 0.4593 0.093 Uiso 1 1 d R
H24C H 0.5191 0.9782 0.4314 0.093 Uiso 1 1 d R
O25 O 0.9457(12) 0.8419(12) 0.3599(6) 0.076(3) Uani 1 1 d .
H25A H 0.9745 0.8519 0.4187 0.114 Uiso 1 1 d R
H25C H 0.8808 0.9071 0.3458 0.114 Uiso 1 1 d R
O26 O 0.0519(11) 0.3563(12) 0.5249(6) 0.077(3) Uani 1 1 d .
H26B H 0.1187 0.4475 0.5557 0.116 Uiso 1 1 d R
H26C H -0.0397 0.3766 0.4960 0.116 Uiso 1 1 d R
O27 O 0.7213(12) 0.7407(10) 0.2100(7) 0.078(3) Uani 1 1 d .
H27B H 0.7714 0.8074 0.1740 0.118 Uiso 1 1 d R
H27C H 0.6098 0.7222 0.1965 0.118 Uiso 1 1 d R
O22 O 0.4011(15) 0.1982(14) 0.9492(8) 0.107(4) Uani 1 1 d .
H22A H 0.3756 0.1012 0.9685 0.161 Uiso 1 1 d R
H22B H 0.4993 0.2582 0.9795 0.161 Uiso 1 1 d R
O29 O 1.0000 0.5000 0.0000 0.169(12) Uani 1 2 d S
H29A H 0.9106 0.4433 0.0209 0.254 Uiso 0.50 1 d PR
H29B H 1.0241 0.6037 0.0224 0.254 Uiso 0.50 1 d PR

loop_
_atom_site_aniso_label
_atom_site_aniso_U_11
_atom_site_aniso_U_22
_atom_site_aniso_U_33
_atom_site_aniso_U_23
_atom_site_aniso_U_13
_atom_site_aniso_U_12
Ru1 0.0192(4) 0.0188(4) 0.0176(4) 0.0067(3) 0.0033(3) 0.0035(3)
Ru2 0.0198(4) 0.0211(4) 0.0172(4) 0.0069(3) 0.0046(3) 0.0057(3)
Co1 0.0311(10) 0.0295(10) 0.0201(9) 0.0039(7) 0.0025(7) 0.0129(8)
Co2 0.0228(6) 0.0230(7) 0.0246(7) 0.0090(5) 0.0022(5) 0.0028(5)
Co3 0.0375(11) 0.0317(10) 0.0191(9) 0.0027(7) 0.0023(7) 0.0164(8)
Cl1 0.0533(18) 0.064(2) 0.0515(18) 0.0349(15) 0.0001(14) 0.0082(15)
C1 0.015(4) 0.019(4) 0.024(5) 0.008(3) 0.009(3) 0.001(3)
C2 0.025(5) 0.018(4) 0.025(5) 0.002(4) 0.002(4) -0.002(4)
C3 0.028(5) 0.027(5) 0.020(5) 0.007(4) 0.006(4) 0.006(4)
C4 0.024(5) 0.030(5) 0.015(4) 0.004(4) 0.004(3) 0.007(4)
O1 0.029(3) 0.025(3) 0.024(3) 0.008(3) 0.008(3) 0.010(3)
O2 0.027(3) 0.029(3) 0.019(3) 0.007(3) 0.007(3) 0.012(3)
O3 0.041(4) 0.036(4) 0.024(4) 0.010(3) 0.010(3) 0.021(3)
O4 0.029(3) 0.021(3) 0.025(3) 0.010(3) -0.001(3) 0.000(3)
O5 0.030(4) 0.023(3) 0.022(3) 0.008(3) -0.001(3) 0.004(3)
O6 0.028(4) 0.027(4) 0.031(4) 0.014(3) -0.001(3) -0.004(3)
O7 0.037(4) 0.031(4) 0.017(3) 0.004(3) 0.004(3) 0.016(3)
O8 0.041(4) 0.035(4) 0.020(3) 0.006(3) 0.008(3) 0.021(3)
O9 0.049(4) 0.037(4) 0.023(4) 0.007(3) 0.010(3) 0.027(3)
O10 0.022(3) 0.021(3) 0.026(3) 0.012(3) 0.003(3) -0.003(3)
O11 0.027(3) 0.029(3) 0.024(3) 0.014(3) 0.002(3) -0.001(3)
O12 0.019(3) 0.033(4) 0.029(4) 0.014(3) 0.003(3) -0.004(3)
O13 0.041(4) 0.045(4) 0.034(4) 0.013(3) -0.001(3) 0.020(4)
O14 0.053(5) 0.061(5) 0.020(4) 0.005(3) 0.002(3) 0.036(4)
O15 0.049(5) 0.041(4) 0.035(4) -0.003(3) -0.002(3) -0.002(4)
O16 0.058(5) 0.042(4) 0.042(5) 0.000(3) 0.017(4) 0.011(4)
O17 0.028(4) 0.046(5) 0.067(6) 0.025(4) -0.004(4) 0.007(3)
O18 0.073(6) 0.041(5) 0.051(5) 0.003(4) 0.021(4) 0.007(4)
O19 0.027(4) 0.032(4) 0.046(4) 0.015(3) 0.004(3) 0.006(3)
O20 0.036(4) 0.055(5) 0.031(4) -0.003(3) -0.004(3) 0.022(4)
O21 0.049(5) 0.035(4) 0.046(5) 0.008(3) 0.010(4) 0.010(4)
O28 0.045(5) 0.042(4) 0.052(5) -0.003(4) -0.007(4) 0.019(4)
O23 0.040(5) 0.057(5) 0.060(6) -0.001(4) -0.006(4) 0.018(4)
O24 0.061(6) 0.060(6) 0.060(6) 0.012(4) 0.008(4) 0.008(5)
O25 0.079(7) 0.101(8) 0.077(7) 0.032(6) 0.043(6) 0.053(6)
O26 0.057(6) 0.097(8) 0.061(6) -0.004(5) 0.011(5) -0.008(5)
O27 0.076(7) 0.049(6) 0.115(9) 0.015(5) 0.054(6) 0.002(5)
O22 0.099(10) 0.086(9) 0.123(11) 0.006(8) 0.021(8) 0.000(7)
O29 0.18(2) 0.27(3) 0.15(2) 0.12(2) 0.089(18) 0.16(2)

loop_
_atom_type_symbol
_atom_type_description
_atom_type_scat_dispersion_real
_atom_type_scat_dispersion_imag
_atom_type_scat_source
C C 0.0033 0.0016 'International Tables Vol C Tables 4.2.6.8 and 6.1.1.4'
H H 0.0000 0.0000 'International Tables Vol C Tables 4.2.6.8 and 6.1.1.4'
O O 0.0106 0.0060 'International Tables Vol C Tables 4.2.6.8 and 6.1.1.4'
Co Co 0.3494 0.9721 'International Tables Vol C Tables 4.2.6.8 and 6.1.1.4'
Ru Ru -1.2594 0.8363 'International Tables Vol C Tables 4.2.6.8 and 6.1.1.4'
Cl Cl 0.1484 0.1585 'International Tables Vol C Tables 4.2.6.8 and 6.1.1.4'

loop_
_geom_angle_atom_site_label_1
_geom_angle_atom_site_label_2
_geom_angle_atom_site_label_3
_geom_angle
_geom_angle_site_symmetry_1
_geom_angle_site_symmetry_3
O4 Ru1 O7 89.5(3) . .
O4 Ru1 O10 179.6(2) . .
O7 Ru1 O10 90.8(3) . .
O4 Ru1 O1 89.9(3) . .
O7 Ru1 O1 178.1(2) . .
O10 Ru1 O1 89.8(3) . .
O4 Ru1 Ru2 89.90(17) . .
O7 Ru1 Ru2 89.51(17) . .
O10 Ru1 Ru2 89.83(17) . .
O1 Ru1 Ru2 88.68(17) . .
O4 Ru1 Cl1 90.82(18) . .
O7 Ru1 Cl1 90.78(19) . .
O10 Ru1 Cl1 89.45(18) . .
O1 Ru1 Cl1 91.03(19) . .
Ru2 Ru1 Cl1 179.23(9) . .
O2 Ru2 O5 90.3(3) . .
O2 Ru2 O8 179.2(2) . .
O5 Ru2 O8 90.0(3) . .
O2 Ru2 O11 90.5(3) . .
O5 Ru2 O11 179.1(3) . .
O8 Ru2 O11 89.3(3) . .
O2 Ru2 Ru1 90.89(17) . .
O5 Ru2 Ru1 89.71(17) . .
O8 Ru2 Ru1 89.87(17) . .
O11 Ru2 Ru1 89.93(17) . .
O2 Ru2 O13 89.2(2) . .
O5 Ru2 O13 90.9(2) . .
O8 Ru2 O13 90.0(2) . .
O11 Ru2 O13 89.5(2) . .
Ru1 Ru2 O13 179.38(19) . .
O14 Co1 O14 180.000(2) 2_666 .
O14 Co1 O15 89.5(3) 2_666 2_666
O14 Co1 O15 90.5(3) . 2_666
O14 Co1 O15 90.5(3) 2_666 .
O14 Co1 O15 89.5(3) . .
O15 Co1 O15 180.000(1) 2_666 .
O14 Co1 O3 86.6(3) 2_666 2_666
O14 Co1 O3 93.4(3) . 2_666
O15 Co1 O3 90.9(3) 2_666 2_666
O15 Co1 O3 89.1(3) . 2_666
O14 Co1 O3 93.4(3) 2_666 .
O14 Co1 O3 86.6(3) . .
O15 Co1 O3 89.1(3) 2_666 .
O15 Co1 O3 90.9(3) . .
O3 Co1 O3 180.000(1) 2_666 .
O17 Co2 O18 87.3(4) . .
O17 Co2 O16 92.9(3) . .
O18 Co2 O16 178.2(3) . .
O17 Co2 O19 176.5(3) . .
O18 Co2 O19 89.2(3) . .
O16 Co2 O19 90.6(3) . .
O17 Co2 O6 85.0(3) . .
O18 Co2 O6 88.1(3) . .
O16 Co2 O6 90.1(3) . .
O19 Co2 O6 94.9(3) . .
O17 Co2 O12 94.0(3) . 1_445
O18 Co2 O12 94.8(3) . 1_445
O16 Co2 O12 86.9(3) . 1_445
O19 Co2 O12 86.3(3) . 1_445
O6 Co2 O12 176.8(3) . 1_445
O9 Co3 O9 180.0(4) 2_755 .
O9 Co3 O21 89.8(3) 2_755 .
O9 Co3 O21 90.2(3) . .
O9 Co3 O21 90.2(3) 2_755 2_755
O9 Co3 O21 89.8(3) . 2_755
O21 Co3 O21 180.0(4) . 2_755
O9 Co3 O20 89.3(3) 2_755 2_755
O9 Co3 O20 90.7(3) . 2_755
O21 Co3 O20 90.8(3) . 2_755
O21 Co3 O20 89.2(3) 2_755 2_755
O9 Co3 O20 90.7(3) 2_755 .
O9 Co3 O20 89.3(3) . .
O21 Co3 O20 89.2(3) . .
O21 Co3 O20 90.8(3) 2_755 .
O20 Co3 O20 180.0(5) 2_755 .
O3 C1 O1 118.8(7) . .
O3 C1 O2 121.1(7) . .
O1 C1 O2 120.1(7) . .
O6 C2 O5 121.3(8) . .
O6 C2 O4 118.5(8) . .
O5 C2 O4 120.1(8) . .
O9 C3 O8 119.0(8) . .
O9 C3 O7 120.7(8) . .
O8 C3 O7 120.2(8) . .
O12 C4 O11 119.0(8) . .
O12 C4 O10 120.2(8) . .
O11 C4 O10 120.8(8) . .
C1 O1 Ru1 120.4(5) . .
C1 O2 Ru2 119.9(5) . .
C1 O3 Co1 132.2(5) . .
C2 O4 Ru1 119.8(5) . .
C2 O5 Ru2 120.5(5) . .
C2 O6 Co2 130.4(6) . .
C3 O7 Ru1 120.0(5) . .
C3 O8 Ru2 120.1(6) . .
C3 O9 Co3 129.9(6) . .
C4 O10 Ru1 119.6(5) . .
C4 O11 Ru2 119.7(6) . .
C4 O12 Co2 130.6(6) . 1_665
Co1 O14 H14A 109.3 . .
Co1 O14 H14C 109.3 . .
H14A O14 H14C 109.5 . .
Co1 O15 H15A 109.4 . .
Co1 O15 H15B 109.4 . .
H15A O15 H15B 109.5 . .
Co1 O15 H15C 109.6 . .
H15A O15 H15C 109.5 . .
H15B O15 H15C 109.5 . .
Co2 O16 H16A 109.3 . .
Co2 O16 H16B 109.3 . .
H16A O16 H16B 109.5 . .
Co2 O17 H17A 109.3 . .
Co2 O17 H17B 109.2 . .
H17A O17 H17B 109.5 . .
Co2 O18 H18A 109.3 . .
Co2 O18 H18B 109.3 . .
H18A O18 H18B 109.5 . .
Co2 O19 H19A 109.2 . .
Co2 O19 H19C 109.3 . .
H19A O19 H19C 109.5 . .
Co3 O20 H20A 109.4 . .
Co3 O20 H20C 109.2 . .
H20A O20 H20C 109.5 . .
Co3 O21 H21A 109.2 . .
Co3 O21 H21C 109.2 . .
H21A O21 H21C 109.5 . .
H28B O28 H28C 109.5 . .
H23D O23 H23C 109.5 . .
H24B O24 H24C 109.5 . .
H25A O25 H25C 109.5 . .
H26B O26 H26C 109.5 . .
H27B O27 H27C 109.5 . .
H22A O22 H22B 109.5 . .
H29A O29 H29B 109.5 . .

loop_
_geom_bond_atom_site_label_1
_geom_bond_atom_site_label_2
_geom_bond_distance
_geom_bond_site_symmetry_2
Ru1 O4 2.021(6) .
Ru1 O7 2.028(6) .
Ru1 O10 2.027(6) .
Ru1 O1 2.039(6) .
Ru1 Ru2 2.2588(11) .
Ru1 Cl1 2.565(3) .
Ru2 O2 2.005(6) .
Ru2 O5 2.020(6) .
Ru2 O8 2.024(6) .
Ru2 O11 2.029(6) .
Ru2 O13 2.374(7) .
Co1 O14 2.080(6) 2_666
Co1 O14 2.080(6) .
Co1 O15 2.079(7) 2_666
Co1 O15 2.079(7) .
Co1 O3 2.139(6) 2_666
Co1 O3 2.139(6) .
Co2 O17 2.074(7) .
Co2 O18 2.085(8) .
Co2 O16 2.088(7) .
Co2 O19 2.092(7) .
Co2 O6 2.105(6) .
Co2 O12 2.114(6) 1_445
Co3 O9 2.066(6) 2_755
Co3 O9 2.066(6) .
Co3 O21 2.101(7) .
Co3 O21 2.101(7) 2_755
Co3 O20 2.138(7) 2_755
Co3 O20 2.138(7) .
C1 O3 1.262(10) .
C1 O1 1.295(10) .
C1 O2 1.295(10) .
C2 O6 1.278(11) .
C2 O5 1.287(11) .
C2 O4 1.305(10) .
C3 O9 1.270(11) .
C3 O8 1.284(11) .
C3 O7 1.297(11) .
C4 O12 1.273(11) .
C4 O11 1.288(10) .
C4 O10 1.299(10) .
O12 Co2 2.114(6) 1_665
O14 H14A 0.8498 .
O14 H14C 0.8500 .
O15 H15A 0.8501 .
O15 H15B 0.8500 .
O15 H15C 0.8500 .
O16 H16A 0.8499 .
O16 H16B 0.8500 .
O17 H17A 0.8500 .
O17 H17B 0.8500 .
O18 H18A 0.8501 .
O18 H18B 0.8500 .
O19 H19A 0.8500 .
O19 H19C 0.8501 .
O20 H20A 0.8500 .
O20 H20C 0.8500 .
O21 H21A 0.8501 .
O21 H21C 0.8500 .
O28 H28B 0.9600 .
O28 H28C 0.9600 .
O23 H23D 0.9600 .
O23 H23C 0.9600 .
O24 H24B 0.9600 .
O24 H24C 0.9600 .
O25 H25A 0.9599 .
O25 H25C 0.9602 .
O26 H26B 0.9600 .
O26 H26C 0.9601 .
O27 H27B 0.9601 .
O27 H27C 0.9600 .
O22 H22A 0.9600 .
O22 H22B 0.9600 .
O29 H29A 0.9600 .
O29 H29B 0.9600 .
